data_1531368
loop_
_publ_author_name
'Ertl, A.'
'Hughes, J.M.'
'Prowatke, S.'
'Fritz, E.A.'
'Rossman, G.R.'
'London, D.'

_publ_section_title
;
 Mn-rich tourmaline from Austria: structure, chemistry, optical spectra
 and relations to synthetic solid solutions
;
_journal_name_full 'American Mineralogist'
_journal_page_first 1369
_journal_page_last 1376
_journal_volume 88
_journal_year 2003
_chemical_formula_sum 'Al7.48 B3 Ca0.01 F0.43 Fe0.021 H3.25 Li0.37 Mn1.21 Na0.8 O30.57 Si5.8'
_chemical_name_systematic
;
(Na0.8 Ca0.01) (Al1.28 Mn1.21 Li0.37 Fe0.021) Al6 ((Si5.8 Al0.2) O18) (B O3)3 
((O H)3.25 F0.43 O0.32)
;
_space_group_IT_number 160
_symmetry_space_group_name_Hall 'R 3 -2"'
_symmetry_space_group_name_H-M 'R 3 m :H'
_cell_angle_alpha 90
_cell_angle_beta 90
_cell_angle_gamma 120
_cell_formula_units_Z 3
_cell_length_a 15.9456
_cell_length_b 15.9456
_cell_length_c 7.1384
_cell_volume 1571.858
_citation_journal_id_ASTM AMMIAY
_cod_data_source_file Ertl_AMMIAY_2003_1789.cif
_cod_data_source_block H3.25Al7.48B3Ca0.01F0.43Fe0.021Li0.37Mn1.21Na0.8O30.57Si5.8
_cod_original_formula_sum
;
H3.25 Al7.48 B3 Ca0.01 F0.43 Fe0.021 Li0.37 Mn1.21 Na0.8 O30.57 Si5.8
;
_cod_database_code 1531368

loop_
_symmetry_equiv_pos_as_xyz
x,y,z
-y,x-y,z
-x+y,-x,z
-y,-x,z
x,x-y,z
-x+y,y,z
x+2/3,y+1/3,z+1/3
-y+2/3,x-y+1/3,z+1/3
-x+y+2/3,-x+1/3,z+1/3
-y+2/3,-x+1/3,z+1/3
x+2/3,x-y+1/3,z+1/3
-x+y+2/3,y+1/3,z+1/3
x+1/3,y+2/3,z+2/3
-y+1/3,x-y+2/3,z+2/3
-x+y+1/3,-x+2/3,z+2/3
-y+1/3,-x+2/3,z+2/3
x+1/3,x-y+2/3,z+2/3
-x+y+1/3,y+2/3,z+2/3

loop_
_atom_site_label
_atom_site_type_symbol
_atom_site_fract_x
_atom_site_fract_y
_atom_site_fract_z
_atom_site_occupancy
_atom_site_U_iso_or_equiv
Na1 Na+1 0 0 0.25 0.8 0.0
O7 O-2 0.2854 0.2861 0.0985 1 0.0
H1 H+1 0.268 0.134 0.439 1 0.0
O1 O-2 0 0 0.7993 0.57 0.0
O2 O-2 0.06171 0.12342 0.4976 1 0.0
Si1 Si+4 0.19196 0.19011 0.0178 0.967 0.0
O6 O-2 0.19796 0.18771 0.7928 1 0.0
O8 O-2 0.21028 0.2711 0.4591 1 0.0
Al2 Al+3 0.29797 0.26132 0.6298 1 0.0
Li1 Li+1 0.12442 0.06221 0.6415 0.123 0.0
Ca1 Ca+2 0 0 0.25 0.01 0.0
O5 O-2 0.1874 0.0937 0.1111 1 0.0
Mn1 Mn+2 0.12442 0.06221 0.6415 0.403 0.0
Fe1 Fe+2 0.12442 0.06221 0.6415 0.007 0.0
F1 F-1 0 0 0.7993 0.43 0.0
O4 O-2 0.09324 0.18648 0.0884 1 0.0
O3 O-2 0.269 0.13445 0.5284 1 0.0
Al1 Al+3 0.12442 0.06221 0.6415 0.427 0.0
B1 B+3 0.11 0.22 0.4707 1 0.0
Al3 Al+3 0.19196 0.19011 0.0178 0.033 0.0
